data_2223092
loop_
_publ_author_name
'Ravi Kumar, R.'
'Krishnaiah, M.'
'Jagadesh Kumar, N.'
'Gunasekhar Reddy, D.'
'Puranik, V. G.'

_publ_section_title
;
 2-(2,6-Dimethoxyphenyl)-5-hydroxy-7-methoxy-4<i>H</i>-1-benzopyran-4-one
;
_journal_coeditor_code HG2533
_journal_issue 9
_journal_name_full 'Acta Crystallographica Section E'
_journal_page_first o2262
_journal_paper_doi 10.1107/S1600536809032383
_journal_volume 65
_journal_year 2009
_chemical_formula_iupac 'C18 H16 O6'
_chemical_formula_moiety 'C18 H16 O6'
_chemical_formula_sum 'C18 H16 O6'
_chemical_formula_weight 328.31
_chemical_melting_point 469
_chemical_name_common
;
5-Hydroxy-7,2',6'-trimethoxyflavone
;
_chemical_name_systematic
;
2-(2,6-Dimethoxyphenyl)-5-hydroxy-7-methoxy-4<i>H</i>-1-benzopyran-4-one
;
_space_group_IT_number 14
_symmetry_cell_setting monoclinic
_symmetry_space_group_name_Hall '-P 2yn'
_symmetry_space_group_name_H-M 'P 1 21/n 1'
_atom_sites_solution_hydrogens geom
_atom_sites_solution_primary direct
_atom_sites_solution_secondary difmap
_audit_creation_method SHELXL-97
_cell_angle_alpha 90.00
_cell_angle_beta 113.159(10)
_cell_angle_gamma 90.00
_cell_formula_units_Z 4
_cell_length_a 11.003(7)
_cell_length_b 11.015(7)
_cell_length_c 13.734(9)
_cell_measurement_reflns_used 25
_cell_measurement_temperature 295(2)
_cell_measurement_theta_max 25
_cell_measurement_theta_min 2
_cell_volume 1530.4(17)
_computing_cell_refinement 'SAINT (Bruker, 2002)'
_computing_data_collection 'SMART (Bruker, 2001)'
_computing_data_reduction 'SAINT (Bruker, 2002)'
_computing_molecular_graphics 'ORTEP-3 for Windows (Farrugia, 1999)'
_computing_publication_material
;
enCIFer (Allen <i>et al.</i>,  2004) and PARST (Nardelli, 1995)
;
_computing_structure_refinement 'SHELXL97 (Sheldrick, 2008)'
_computing_structure_solution 'SHELXS97 (Sheldrick, 2008)'
_diffrn_ambient_temperature 295(2)
_diffrn_detector_area_resol_mean 0
_diffrn_measured_fraction_theta_full 0.997
_diffrn_measured_fraction_theta_max 0.997
_diffrn_measurement_device_type
;
Bruker SMART CCD area-detector
;
_diffrn_measurement_method \w
_diffrn_radiation_monochromator graphite
_diffrn_radiation_source 'fine-focus sealed tube'
_diffrn_radiation_type MoK\a
_diffrn_radiation_wavelength 0.71073
_diffrn_reflns_av_R_equivalents 0.0227
_diffrn_reflns_av_sigmaI/netI 0.0246
_diffrn_reflns_limit_h_max 13
_diffrn_reflns_limit_h_min -7
_diffrn_reflns_limit_k_max 13
_diffrn_reflns_limit_k_min -13
_diffrn_reflns_limit_l_max 16
_diffrn_reflns_limit_l_min -16
_diffrn_reflns_number 7431
_diffrn_reflns_theta_full 25.00
_diffrn_reflns_theta_max 25.00
_diffrn_reflns_theta_min 2.45
_diffrn_standards_decay_% 0
_diffrn_standards_interval_count 0
_diffrn_standards_interval_time 0
_diffrn_standards_number 0
_exptl_absorpt_coefficient_mu 0.108
_exptl_absorpt_correction_T_max 0.9694
_exptl_absorpt_correction_T_min 0.9294
_exptl_absorpt_correction_type multi-scan
_exptl_absorpt_process_details '(SADABS; Bruker, 2001)'
_exptl_crystal_colour ' colourless'
_exptl_crystal_density_diffrn 1.425
_exptl_crystal_density_meas 1.42
_exptl_crystal_density_method none
_exptl_crystal_description needle
_exptl_crystal_F_000 688
_exptl_crystal_size_max 0.69
_exptl_crystal_size_mid 0.37
_exptl_crystal_size_min 0.36
_refine_diff_density_max 0.170
_refine_diff_density_min -0.181
_refine_ls_goodness_of_fit_ref 1.040
_refine_ls_hydrogen_treatment constr
_refine_ls_matrix_type full
_refine_ls_number_parameters 221
_refine_ls_number_reflns 2675
_refine_ls_number_restraints 0
_refine_ls_restrained_S_all 1.040
_refine_ls_R_factor_all 0.0443
_refine_ls_R_factor_gt 0.0372
_refine_ls_shift/su_max 0.000
_refine_ls_shift/su_mean 0.000
_refine_ls_structure_factor_coef Fsqd
_refine_ls_weighting_details 'calc w=1/[\s^2^(Fo^2^)+(0.0462P)^2^+0.3516P] where P=(Fo^2^+2Fc^2^)/3'
_refine_ls_weighting_scheme calc
_refine_ls_wR_factor_gt 0.0918
_refine_ls_wR_factor_ref 0.0959
_reflns_number_gt 2300
_reflns_number_total 2675
_reflns_threshold_expression I>2\s(I)
_cod_data_source_file hg2533.cif
_cod_data_source_block I
_cod_original_sg_symbol_H-M 'P 21/n'
_cod_database_code 2223092
_cod_database_fobs_code 2223092

loop_
_symmetry_equiv_pos_as_xyz
'x, y, z'
'-x+1/2, y+1/2, -z+1/2'
'-x, -y, -z'
'x-1/2, -y-1/2, z-1/2'

loop_
_atom_site_type_symbol
_atom_site_label
_atom_site_fract_x
_atom_site_fract_y
_atom_site_fract_z
_atom_site_U_iso_or_equiv
_atom_site_adp_type
_atom_site_calc_flag
_atom_site_refinement_flags
_atom_site_occupancy
_atom_site_disorder_assembly
_atom_site_disorder_group
O O1 0.95634(9) 0.63933(8) 0.16154(8) 0.0376(3) Uani d . 1 . .
C C2 0.97394(14) 0.75775(13) 0.14376(12) 0.0361(3) Uani d . 1 . .
C C3 1.06401(15) 0.79404(13) 0.10773(12) 0.0412(4) Uani d . 1 . .
H H3 1.0720 0.8764 0.0967 0.049 Uiso calc R 1 . .
C C4 1.14884(15) 0.71009(13) 0.08555(12) 0.0391(3) Uani d . 1 . .
O O4 1.23188(12) 0.74190(10) 0.04933(10) 0.0526(3) Uani d . 1 . .
C C5 1.13251(14) 0.58600(13) 0.10870(11) 0.0350(3) Uani d . 1 . .
C C6 1.21312(15) 0.49245(14) 0.09621(12) 0.0393(3) Uani d . 1 . .
O O6 1.30566(12) 0.52024(11) 0.05872(11) 0.0560(3) Uani d . 1 . .
H H6 1.3026 0.5931 0.0458 0.084 Uiso calc R 1 . .
C C7 1.19766(16) 0.37579(14) 0.12164(12) 0.0436(4) Uani d . 1 . .
H H7 1.2524 0.3151 0.1146 0.052 Uiso calc R 1 . .
C C8 1.09978(15) 0.34760(13) 0.15815(12) 0.0403(3) Uani d . 1 . .
O O8 1.09338(12) 0.22951(9) 0.18118(10) 0.0537(3) Uani d . 1 . .
C C9 1.01709(14) 0.43571(13) 0.16945(11) 0.0375(3) Uani d . 1 . .
H H9 0.9506 0.4162 0.1926 0.045 Uiso calc R 1 . .
C C5A 1.03645(13) 0.55351(13) 0.14532(11) 0.0333(3) Uani d . 1 . .
C C10 0.9930(2) 0.19296(17) 0.21541(17) 0.0638(5) Uani d . 1 . .
H H10A 1.0044 0.2346 0.2798 0.096 Uiso calc R 1 . .
H H10B 0.9987 0.1070 0.2278 0.096 Uiso calc R 1 . .
H H10C 0.9080 0.2125 0.1618 0.096 Uiso calc R 1 . .
C C1' 0.88314(14) 0.83990(13) 0.16728(12) 0.0376(3) Uani d . 1 . .
C C2' 0.88837(14) 0.85308(13) 0.26936(12) 0.0396(4) Uani d . 1 . .
O O2' 0.97735(11) 0.78129(10) 0.34356(8) 0.0467(3) Uani d . 1 . .
C C3' 0.80767(16) 0.93686(15) 0.28990(14) 0.0479(4) Uani d . 1 . .
H H3' 0.8119 0.9467 0.3584 0.057 Uiso calc R 1 . .
C C4' 0.72169(17) 1.00504(15) 0.20869(15) 0.0521(4) Uani d . 1 . .
H H4' 0.6680 1.0613 0.2231 0.063 Uiso calc R 1 . .
C C5' 0.71262(16) 0.99273(14) 0.10730(14) 0.0493(4) Uani d . 1 . .
H H5' 0.6523 1.0388 0.0530 0.059 Uiso calc R 1 . .
C C6' 0.79435(15) 0.91074(14) 0.08648(13) 0.0426(4) Uani d . 1 . .
O O6' 0.79624(13) 0.89242(11) -0.00985(9) 0.0594(3) Uani d . 1 . .
C C12 0.70572(18) 0.95611(16) -0.09779(14) 0.0551(4) Uani d . 1 . .
H H12A 0.6172 0.9317 -0.1097 0.083 Uiso calc R 1 . .
H H12B 0.7232 0.9381 -0.1595 0.083 Uiso calc R 1 . .
H H12C 0.7152 1.0418 -0.0840 0.083 Uiso calc R 1 . .
C C11 0.99169(19) 0.79582(17) 0.44992(13) 0.0557(5) Uani d . 1 . .
H H11A 1.0145 0.8785 0.4713 0.084 Uiso calc R 1 . .
H H11B 1.0603 0.7430 0.4947 0.084 Uiso calc R 1 . .
H H11C 0.9100 0.7757 0.4558 0.084 Uiso calc R 1 . .

loop_
_atom_site_aniso_label
_atom_site_aniso_U_11
_atom_site_aniso_U_22
_atom_site_aniso_U_33
_atom_site_aniso_U_12
_atom_site_aniso_U_13
_atom_site_aniso_U_23
O1 0.0400(6) 0.0327(5) 0.0456(6) 0.0029(4) 0.0227(5) -0.0012(4)
C2 0.0384(8) 0.0313(7) 0.0373(8) 0.0008(6) 0.0135(6) -0.0020(6)
C3 0.0455(9) 0.0317(8) 0.0498(9) 0.0011(6) 0.0223(7) 0.0006(7)
C4 0.0404(8) 0.0408(8) 0.0390(8) -0.0015(7) 0.0187(7) -0.0003(7)
O4 0.0583(7) 0.0444(6) 0.0717(8) -0.0006(5) 0.0435(7) 0.0037(6)
C5 0.0362(7) 0.0364(8) 0.0322(7) 0.0005(6) 0.0132(6) -0.0025(6)
C6 0.0388(8) 0.0418(8) 0.0404(8) 0.0018(6) 0.0188(7) -0.0038(7)
O6 0.0579(7) 0.0495(7) 0.0795(8) 0.0053(6) 0.0474(7) 0.0004(6)
C7 0.0447(9) 0.0378(8) 0.0496(9) 0.0081(7) 0.0200(7) -0.0040(7)
C8 0.0442(8) 0.0336(8) 0.0394(8) 0.0001(7) 0.0127(7) -0.0025(7)
O8 0.0639(8) 0.0317(6) 0.0708(8) 0.0032(5) 0.0323(7) 0.0043(5)
C9 0.0387(8) 0.0360(8) 0.0395(8) -0.0017(6) 0.0172(7) -0.0011(6)
C5A 0.0340(7) 0.0334(7) 0.0317(7) 0.0024(6) 0.0120(6) -0.0037(6)
C10 0.0678(12) 0.0427(10) 0.0818(13) -0.0062(9) 0.0305(11) 0.0124(10)
C1' 0.0361(8) 0.0315(7) 0.0463(8) -0.0001(6) 0.0176(7) -0.0041(7)
C2' 0.0389(8) 0.0347(8) 0.0493(9) -0.0009(6) 0.0217(7) 0.0001(7)
O2' 0.0522(6) 0.0483(7) 0.0443(6) 0.0107(5) 0.0242(5) 0.0017(5)
C3' 0.0542(10) 0.0445(9) 0.0574(10) 0.0042(8) 0.0353(9) -0.0015(8)
C4' 0.0529(10) 0.0408(9) 0.0753(12) 0.0102(8) 0.0388(10) 0.0004(9)
C5' 0.0445(9) 0.0408(9) 0.0623(11) 0.0094(7) 0.0207(8) 0.0033(8)
C6' 0.0418(8) 0.0356(8) 0.0487(9) 0.0010(7) 0.0162(7) -0.0045(7)
O6' 0.0695(8) 0.0590(8) 0.0417(6) 0.0255(6) 0.0131(6) -0.0009(6)
C12 0.0575(10) 0.0465(10) 0.0509(10) 0.0044(8) 0.0101(8) 0.0066(8)
C11 0.0676(11) 0.0585(11) 0.0481(10) 0.0069(9) 0.0301(9) 0.0014(8)

loop_
_atom_type_symbol
_atom_type_description
_atom_type_scat_dispersion_real
_atom_type_scat_dispersion_imag
_atom_type_scat_source
C C 0.0033 0.0016 'International Tables Vol C Tables 4.2.6.8 and 6.1.1.4'
H H 0.0000 0.0000 'International Tables Vol C Tables 4.2.6.8 and 6.1.1.4'
O O 0.0106 0.0060 'International Tables Vol C Tables 4.2.6.8 and 6.1.1.4'

loop_
_geom_angle_atom_site_label_1
_geom_angle_atom_site_label_2
_geom_angle_atom_site_label_3
_geom_angle_site_symmetry_1
_geom_angle_site_symmetry_3
_geom_angle
_geom_angle_publ_flag
C2 O1 C5A . . 119.25(11) ?
C3 C2 O1 . . 122.42(13) ?
C3 C2 C1' . . 124.37(14) ?
O1 C2 C1' . . 113.21(12) ?
C2 C3 C4 . . 121.93(14) ?
C2 C3 H3 . . 119.0 ?
C4 C3 H3 . . 119.0 ?
O4 C4 C3 . . 122.98(14) ?
O4 C4 C5 . . 122.11(13) ?
C3 C4 C5 . . 114.91(13) ?
C5A C5 C6 . . 117.44(13) ?
C5A C5 C4 . . 120.55(13) ?
C6 C5 C4 . . 122.00(13) ?
O6 C6 C7 . . 120.24(13) ?
O6 C6 C5 . . 119.10(14) ?
C7 C6 C5 . . 120.66(14) ?
C6 O6 H6 . . 109.5 ?
C6 C7 C8 . . 119.78(14) ?
C6 C7 H7 . . 120.1 ?
C8 C7 H7 . . 120.1 ?
O8 C8 C9 . . 123.71(14) ?
O8 C8 C7 . . 114.82(13) ?
C9 C8 C7 . . 121.46(14) ?
C8 O8 C10 . . 118.13(13) ?
C5A C9 C8 . . 117.69(14) ?
C5A C9 H9 . . 121.2 ?
C8 C9 H9 . . 121.2 ?
O1 C5A C9 . . 116.19(13) ?
O1 C5A C5 . . 120.86(13) ?
C9 C5A C5 . . 122.94(13) ?
O8 C10 H10A . . 109.5 ?
O8 C10 H10B . . 109.5 ?
H10A C10 H10B . . 109.5 ?
O8 C10 H10C . . 109.5 ?
H10A C10 H10C . . 109.5 ?
H10B C10 H10C . . 109.5 ?
C2' C1' C6' . . 118.90(13) ?
C2' C1' C2 . . 121.52(13) ?
C6' C1' C2 . . 119.49(13) ?
O2' C2' C3' . . 124.56(14) ?
O2' C2' C1' . . 115.41(13) ?
C3' C2' C1' . . 120.03(14) ?
C2' O2' C11 . . 117.66(12) ?
C4' C3' C2' . . 119.54(15) ?
C4' C3' H3' . . 120.2 ?
C2' C3' H3' . . 120.2 ?
C5' C4' C3' . . 121.82(15) ?
C5' C4' H4' . . 119.1 ?
C3' C4' H4' . . 119.1 ?
C4' C5' C6' . . 118.98(16) ?
C4' C5' H5' . . 120.5 ?
C6' C5' H5' . . 120.5 ?
O6' C6' C5' . . 124.35(15) ?
O6' C6' C1' . . 114.93(13) ?
C5' C6' C1' . . 120.72(15) ?
C6' O6' C12 . . 119.16(13) ?
O6' C12 H12A . . 109.5 ?
O6' C12 H12B . . 109.5 ?
H12A C12 H12B . . 109.5 ?
O6' C12 H12C . . 109.5 ?
H12A C12 H12C . . 109.5 ?
H12B C12 H12C . . 109.5 ?
O2' C11 H11A . . 109.5 ?
O2' C11 H11B . . 109.5 ?
H11A C11 H11B . . 109.5 ?
O2' C11 H11C . . 109.5 ?
H11A C11 H11C . . 109.5 ?
H11B C11 H11C . . 109.5 ?

loop_
_geom_bond_atom_site_label_1
_geom_bond_atom_site_label_2
_geom_bond_site_symmetry_2
_geom_bond_distance
_geom_bond_publ_flag
O1 C2 . 1.3549(19) ?
O1 C5A . 1.3692(17) ?
C2 C3 . 1.331(2) ?
C2 C1' . 1.475(2) ?
C3 C4 . 1.429(2) ?
C3 H3 . 0.9300 ?
C4 O4 . 1.2500(18) ?
C4 C5 . 1.431(2) ?
C5 C5A . 1.384(2) ?
C5 C6 . 1.413(2) ?
C6 O6 . 1.3445(18) ?
C6 C7 . 1.360(2) ?
O6 H6 . 0.8200 ?
C7 C8 . 1.390(2) ?
C7 H7 . 0.9300 ?
C8 O8 . 1.347(2) ?
C8 C9 . 1.380(2) ?
O8 C10 . 1.418(2) ?
C9 C5A . 1.376(2) ?
C9 H9 . 0.9300 ?
C10 H10A . 0.9600 ?
C10 H10B . 0.9600 ?
C10 H10C . 0.9600 ?
C1' C2' . 1.388(2) ?
C1' C6' . 1.394(2) ?
C2' O2' . 1.3555(19) ?
C2' C3' . 1.384(2) ?
O2' C11 . 1.415(2) ?
C3' C4' . 1.369(2) ?
C3' H3' . 0.9300 ?
C4' C5' . 1.363(3) ?
C4' H4' . 0.9300 ?
C5' C6' . 1.381(2) ?
C5' H5' . 0.9300 ?
C6' O6' . 1.346(2) ?
O6' C12 . 1.413(2) ?
C12 H12A . 0.9600 ?
C12 H12B . 0.9600 ?
C12 H12C . 0.9600 ?
C11 H11A . 0.9600 ?
C11 H11B . 0.9600 ?
C11 H11C . 0.9600 ?

loop_
_geom_hbond_atom_site_label_D
_geom_hbond_atom_site_label_H
_geom_hbond_atom_site_label_A
_geom_hbond_site_symmetry_A
_geom_hbond_distance_DH
_geom_hbond_distance_HA
_geom_hbond_distance_DA
_geom_hbond_angle_DHA
O6 H6 O4 . 0.82 1.82 2.560(2) 148.8

loop_
_geom_torsion_atom_site_label_1
_geom_torsion_atom_site_label_2
_geom_torsion_atom_site_label_3
_geom_torsion_atom_site_label_4
_geom_torsion_site_symmetry_1
_geom_torsion_site_symmetry_2
_geom_torsion_site_symmetry_3
_geom_torsion_site_symmetry_4
_geom_torsion
_geom_torsion_publ_flag
C5A O1 C2 C3 . . . . 2.1(2) ?
C5A O1 C2 C1' . . . . -178.43(12) ?
O1 C2 C3 C4 . . . . -0.2(2) ?
C1' C2 C3 C4 . . . . -179.53(14) ?
C2 C3 C4 O4 . . . . 178.26(15) ?
C2 C3 C4 C5 . . . . -2.2(2) ?
O4 C4 C5 C5A . . . . -177.77(14) ?
C3 C4 C5 C5A . . . . 2.7(2) ?
O4 C4 C5 C6 . . . . 2.7(2) ?
C3 C4 C5 C6 . . . . -176.84(14) ?
C5A C5 C6 O6 . . . . 178.63(13) ?
C4 C5 C6 O6 . . . . -1.8(2) ?
C5A C5 C6 C7 . . . . -1.4(2) ?
C4 C5 C6 C7 . . . . 178.17(15) ?
O6 C6 C7 C8 . . . . -178.61(14) ?
C5 C6 C7 C8 . . . . 1.4(2) ?
C6 C7 C8 O8 . . . . -179.87(14) ?
C6 C7 C8 C9 . . . . 0.0(2) ?
C9 C8 O8 C10 . . . . 2.3(2) ?
C7 C8 O8 C10 . . . . -177.86(15) ?
O8 C8 C9 C5A . . . . 178.53(14) ?
C7 C8 C9 C5A . . . . -1.3(2) ?
C2 O1 C5A C9 . . . . 177.17(13) ?
C2 O1 C5A C5 . . . . -1.57(19) ?
C8 C9 C5A O1 . . . . -177.40(12) ?
C8 C9 C5A C5 . . . . 1.3(2) ?
C6 C5 C5A O1 . . . . 178.64(12) ?
C4 C5 C5A O1 . . . . -0.9(2) ?
C6 C5 C5A C9 . . . . 0.0(2) ?
C4 C5 C5A C9 . . . . -179.56(14) ?
C3 C2 C1' C2' . . . . -115.93(18) ?
O1 C2 C1' C2' . . . . 64.66(18) ?
C3 C2 C1' C6' . . . . 60.8(2) ?
O1 C2 C1' C6' . . . . -118.64(15) ?
C6' C1' C2' O2' . . . . -179.85(13) ?
C2 C1' C2' O2' . . . . -3.1(2) ?
C6' C1' C2' C3' . . . . -1.0(2) ?
C2 C1' C2' C3' . . . . 175.73(14) ?
C3' C2' O2' C11 . . . . -2.1(2) ?
C1' C2' O2' C11 . . . . 176.67(14) ?
O2' C2' C3' C4' . . . . 179.69(15) ?
C1' C2' C3' C4' . . . . 0.9(2) ?
C2' C3' C4' C5' . . . . 0.2(3) ?
C3' C4' C5' C6' . . . . -1.2(3) ?
C4' C5' C6' O6' . . . . -178.63(15) ?
C4' C5' C6' C1' . . . . 1.2(2) ?
C2' C1' C6' O6' . . . . 179.76(13) ?
C2 C1' C6' O6' . . . . 3.0(2) ?
C2' C1' C6' C5' . . . . -0.1(2) ?
C2 C1' C6' C5' . . . . -176.86(14) ?
C5' C6' O6' C12 . . . . -2.9(2) ?
C1' C6' O6' C12 . . . . 177.24(14) ?

loop_
_cod_related_entry_id
_cod_related_entry_database
_cod_related_entry_code
1 ChemSpider 4476966
